data_7103499
loop_
_publ_author_name
'Xu, Junye'
'Fu, Xiao'
'Low, Ruijuan'
'Goh, Yong-Peng'
'Jiang, Zhiyong'
'Tan, Choon-Hong'

_publ_section_title
;
 Tandem conjugate addition-elimination reaction promoted by chiral
 pyrrolidinyl sulfonamide (CPS).
;
_journal_issue 43
_journal_name_full 'Chemical communications (Cambridge, England)'
_journal_page_first 5526
_journal_page_last 5528
_journal_paper_doi 10.1039/b810905m
_journal_year 2008
_chemical_formula_sum 'C21 H36 O3 S2'
_chemical_formula_weight 400.62
_chemical_name_systematic
;
?
;
_space_group_IT_number 9
_symmetry_cell_setting monoclinic
_symmetry_space_group_name_Hall 'C -2yc'
_symmetry_space_group_name_H-M 'C 1 c 1'
_atom_sites_solution_hydrogens geom
_atom_sites_solution_primary direct
_atom_sites_solution_secondary difmap
_audit_creation_method SHELXL-97
_cell_angle_alpha 90.00
_cell_angle_beta 95.756(3)
_cell_angle_gamma 90.00
_cell_formula_units_Z 4
_cell_length_a 18.8390(19)
_cell_length_b 12.6378(14)
_cell_length_c 10.2009(10)
_cell_measurement_reflns_used 914
_cell_measurement_temperature 223(2)
_cell_measurement_theta_max 18.19
_cell_measurement_theta_min 2.17
_cell_volume 2416.4(4)
_computing_cell_refinement 'Bruker SMART'
_computing_data_collection 'Bruker SMART'
_computing_data_reduction 'Bruker SAINT'
_computing_molecular_graphics 'Bruker SHELXTL'
_computing_publication_material 'Bruker SHELXTL'
_computing_structure_refinement 'SHELXL-97 (Sheldrick, 1997)'
_computing_structure_solution 'SHELXS-97 (Sheldrick, 1990)'
_diffrn_ambient_temperature 223(2)
_diffrn_measured_fraction_theta_full 1.000
_diffrn_measured_fraction_theta_max 1.000
_diffrn_measurement_device_type 'CCD area detector'
_diffrn_measurement_method 'phi and omega scans'
_diffrn_radiation_monochromator graphite
_diffrn_radiation_source 'fine-focus sealed tube'
_diffrn_radiation_type MoK\a
_diffrn_radiation_wavelength 0.71073
_diffrn_reflns_av_R_equivalents 0.0523
_diffrn_reflns_av_sigmaI/netI 0.0828
_diffrn_reflns_limit_h_max 16
_diffrn_reflns_limit_h_min -24
_diffrn_reflns_limit_k_max 15
_diffrn_reflns_limit_k_min -16
_diffrn_reflns_limit_l_max 13
_diffrn_reflns_limit_l_min -13
_diffrn_reflns_number 8416
_diffrn_reflns_theta_full 27.49
_diffrn_reflns_theta_max 27.49
_diffrn_reflns_theta_min 1.94
_exptl_absorpt_coefficient_mu 0.236
_exptl_absorpt_correction_T_max 0.9906
_exptl_absorpt_correction_T_min 0.9199
_exptl_absorpt_correction_type empirical
_exptl_absorpt_process_details 'Sadabs, (Sheldrick 2001)'
_exptl_crystal_colour COLOURLESS
_exptl_crystal_density_diffrn 1.101
_exptl_crystal_density_method 'not measured'
_exptl_crystal_description ROD
_exptl_crystal_F_000 872
_exptl_crystal_size_max 0.36
_exptl_crystal_size_mid 0.04
_exptl_crystal_size_min 0.04
_refine_diff_density_max 0.234
_refine_diff_density_min -0.160
_refine_diff_density_rms 0.044
_refine_ls_abs_structure_details 'Flack H D (1983), Acta Cryst. A39, 876-881'
_refine_ls_abs_structure_Flack 0.02(11)
_refine_ls_extinction_method none
_refine_ls_goodness_of_fit_ref 0.949
_refine_ls_hydrogen_treatment mixed
_refine_ls_matrix_type full
_refine_ls_number_parameters 242
_refine_ls_number_reflns 4012
_refine_ls_number_restraints 2
_refine_ls_restrained_S_all 0.949
_refine_ls_R_factor_all 0.1009
_refine_ls_R_factor_gt 0.0595
_refine_ls_shift/su_max 0.000
_refine_ls_shift/su_mean 0.000
_refine_ls_structure_factor_coef Fsqd
_refine_ls_weighting_details 'calc w=1/[\s^2^(Fo^2^)+(0.0638P)^2^+0.0000P] where P=(Fo^2^+2Fc^2^)/3'
_refine_ls_weighting_scheme calc
_refine_ls_wR_factor_gt 0.1237
_refine_ls_wR_factor_ref 0.1394
_reflns_number_gt 2491
_reflns_number_total 4012
_reflns_threshold_expression >2sigma(I)
_cod_data_source_file b810905m.txt
_cod_data_source_block 8372
_cod_depositor_comments
;
The following automatic conversions were performed:
'_symmetry_cell_setting' value 'Monoclinic' changed to 'monoclinic'
according to '/home/saulius/struct/CIF-dictionaries/cif_core.dic'
dictionary named 'cif_core.dic' version 2.4.1 from
2010-06-29.

'_exptl_absorpt_correction_type' value 'Empirical' changed to
'empirical' according to
'/home/saulius/struct/CIF-dictionaries/cif_core.dic' dictionary named
'cif_core.dic' version 2.4.1 from 2010-06-29.

Automatic conversion script
Id: cif_fix_enum 1527 2010-12-29 10:47:43Z saulius 
;
_cod_original_sg_symbol_H-M Cc
_cod_database_code 7103499

loop_
_symmetry_equiv_pos_as_xyz
'x, y, z'
'x, -y, z+1/2'
'x+1/2, y+1/2, z'
'x+1/2, -y+1/2, z+1/2'

loop_
_atom_site_label
_atom_site_type_symbol
_atom_site_fract_x
_atom_site_fract_y
_atom_site_fract_z
_atom_site_U_iso_or_equiv
_atom_site_adp_type
_atom_site_occupancy
_atom_site_symmetry_multiplicity
_atom_site_calc_flag
_atom_site_refinement_flags
_atom_site_disorder_assembly
_atom_site_disorder_group
S1 S 0.74230(8) 0.26383(9) 0.66245(12) 0.0655(4) Uani 1 1 d . . .
S2 S 0.67835(6) 0.57355(9) 0.63414(9) 0.0553(3) Uani 1 1 d . . .
O1 O 1.0204(2) 0.5968(4) 0.8649(5) 0.1132(16) Uani 1 1 d . . .
O2 O 0.7965(2) 0.3415(3) 0.4548(3) 0.0772(11) Uani 1 1 d . . .
O3 O 0.77624(15) 0.5855(2) 0.4651(3) 0.0587(8) Uani 1 1 d . . .
C1 C 0.8007(2) 0.4590(3) 0.6397(4) 0.0442(10) Uani 1 1 d . . .
H1 H 0.7852 0.4537 0.7294 0.053 Uiso 1 1 calc R . .
C2 C 0.8805(2) 0.4819(3) 0.6497(4) 0.0472(10) Uani 1 1 d . . .
H2 H 0.8939 0.5019 0.5617 0.057 Uiso 1 1 calc R . .
C3 C 0.9043(2) 0.5696(4) 0.7484(4) 0.0553(12) Uani 1 1 d . . .
H3 H 0.8764 0.5592 0.8246 0.066 Uiso 1 1 calc R . .
C4 C 0.9799(3) 0.5421(5) 0.7962(5) 0.0740(16) Uani 1 1 d . . .
C5 C 0.9967(3) 0.4330(4) 0.7470(7) 0.0836(18) Uani 1 1 d . . .
H5A H 1.0269 0.4375 0.6745 0.100 Uiso 1 1 calc R . .
H5B H 1.0212 0.3904 0.8180 0.100 Uiso 1 1 calc R . .
C6 C 0.9253(2) 0.3857(4) 0.7006(5) 0.0673(14) Uani 1 1 d . . .
H6A H 0.9042 0.3508 0.7732 0.081 Uiso 1 1 calc R . .
H6B H 0.9296 0.3342 0.6300 0.081 Uiso 1 1 calc R . .
C7 C 0.8939(3) 0.6852(4) 0.7077(5) 0.0674(14) Uani 1 1 d . . .
H7A H 0.8430 0.6976 0.6830 0.081 Uiso 1 1 calc R . .
H7B H 0.9086 0.7300 0.7840 0.081 Uiso 1 1 calc R . .
C8 C 0.9344(3) 0.7188(4) 0.5954(6) 0.0805(16) Uani 1 1 d . . .
H8A H 0.9256 0.6671 0.5240 0.097 Uiso 1 1 calc R . .
H8B H 0.9855 0.7169 0.6250 0.097 Uiso 1 1 calc R . .
C9 C 0.9159(4) 0.8281(5) 0.5408(9) 0.110(2) Uani 1 1 d . . .
H9A H 0.9225 0.8797 0.6128 0.132 Uiso 1 1 calc R . .
H9B H 0.8655 0.8292 0.5063 0.132 Uiso 1 1 calc R . .
C10 C 0.9619(4) 0.8625(6) 0.4295(9) 0.116(3) Uani 1 1 d . . .
H10A H 1.0108 0.8757 0.4681 0.139 Uiso 1 1 calc R . .
H10B H 0.9633 0.8042 0.3664 0.139 Uiso 1 1 calc R . .
C11 C 0.9352(4) 0.9563(8) 0.3597(9) 0.139(3) Uani 1 1 d . . .
H11A H 0.8872 0.9433 0.3192 0.209 Uiso 1 1 calc R . .
H11B H 0.9659 0.9737 0.2921 0.209 Uiso 1 1 calc R . .
H11C H 0.9346 1.0149 0.4211 0.209 Uiso 1 1 calc R . .
C12 C 0.7826(2) 0.3562(3) 0.5652(4) 0.0480(10) Uani 1 1 d . . .
C13 C 0.7197(3) 0.1488(4) 0.5555(6) 0.0705(14) Uani 1 1 d . . .
C14 C 0.7863(4) 0.0979(5) 0.5168(8) 0.119(3) Uani 1 1 d . . .
H14A H 0.8156 0.0747 0.5952 0.179 Uiso 1 1 calc R . .
H14B H 0.8128 0.1487 0.4695 0.179 Uiso 1 1 calc R . .
H14C H 0.7738 0.0375 0.4605 0.179 Uiso 1 1 calc R . .
C15 C 0.6829(6) 0.0752(6) 0.6474(10) 0.166(4) Uani 1 1 d . . .
H15A H 0.6675 0.0113 0.6003 0.249 Uiso 1 1 calc R . .
H15B H 0.6419 0.1109 0.6772 0.249 Uiso 1 1 calc R . .
H15C H 0.7162 0.0571 0.7228 0.249 Uiso 1 1 calc R . .
C16 C 0.6707(3) 0.1796(6) 0.4360(8) 0.114(2) Uani 1 1 d . . .
H16A H 0.6961 0.2248 0.3796 0.171 Uiso 1 1 calc R . .
H16B H 0.6299 0.2175 0.4634 0.171 Uiso 1 1 calc R . .
H16C H 0.6545 0.1165 0.3879 0.171 Uiso 1 1 calc R . .
C17 C 0.7571(2) 0.5448(3) 0.5627(4) 0.0462(10) Uani 1 1 d . . .
C18 C 0.6294(2) 0.6714(4) 0.5249(4) 0.0560(12) Uani 1 1 d . . .
C19 C 0.6105(3) 0.6259(4) 0.3886(5) 0.0644(13) Uani 1 1 d . . .
H19A H 0.5799 0.6750 0.3363 0.097 Uiso 1 1 calc R . .
H19B H 0.5857 0.5592 0.3956 0.097 Uiso 1 1 calc R . .
H19C H 0.6538 0.6142 0.3466 0.097 Uiso 1 1 calc R . .
C20 C 0.6721(3) 0.7719(4) 0.5198(5) 0.0752(15) Uani 1 1 d . . .
H20A H 0.6458 0.8224 0.4621 0.113 Uiso 1 1 calc R . .
H20B H 0.7173 0.7564 0.4864 0.113 Uiso 1 1 calc R . .
H20C H 0.6806 0.8016 0.6077 0.113 Uiso 1 1 calc R . .
C21 C 0.5623(3) 0.6885(5) 0.5943(6) 0.0842(18) Uani 1 1 d . . .
H21A H 0.5754 0.7151 0.6826 0.126 Uiso 1 1 calc R . .
H21B H 0.5371 0.6219 0.5991 0.126 Uiso 1 1 calc R . .
H21C H 0.5316 0.7395 0.5452 0.126 Uiso 1 1 calc R . .

loop_
_atom_site_aniso_label
_atom_site_aniso_U_11
_atom_site_aniso_U_22
_atom_site_aniso_U_33
_atom_site_aniso_U_23
_atom_site_aniso_U_13
_atom_site_aniso_U_12
S1 0.0966(10) 0.0460(7) 0.0581(8) -0.0012(6) 0.0282(6) -0.0073(7)
S2 0.0559(7) 0.0599(7) 0.0531(7) 0.0090(6) 0.0200(5) 0.0133(6)
O1 0.099(3) 0.110(4) 0.121(4) -0.023(3) -0.037(3) -0.022(3)
O2 0.107(3) 0.076(2) 0.054(2) -0.0214(18) 0.0331(19) -0.0335(19)
O3 0.0565(18) 0.070(2) 0.0517(19) 0.0186(16) 0.0172(14) 0.0108(15)
C1 0.051(3) 0.045(2) 0.038(2) 0.0008(19) 0.0113(18) 0.0010(18)
C2 0.049(3) 0.049(3) 0.044(2) -0.002(2) 0.0056(18) 0.0014(19)
C3 0.067(3) 0.051(3) 0.048(3) -0.011(2) 0.004(2) -0.004(2)
C4 0.072(4) 0.074(4) 0.072(4) -0.010(3) -0.013(3) -0.016(3)
C5 0.067(4) 0.073(4) 0.106(5) -0.002(3) -0.014(3) 0.005(3)
C6 0.061(3) 0.054(3) 0.085(4) 0.003(3) -0.006(3) 0.009(2)
C7 0.081(4) 0.058(3) 0.063(3) -0.014(3) 0.008(3) -0.005(2)
C8 0.094(4) 0.058(3) 0.093(4) 0.003(3) 0.024(3) -0.014(3)
C9 0.108(5) 0.071(4) 0.154(7) 0.008(4) 0.024(4) -0.010(4)
C10 0.136(6) 0.076(5) 0.137(7) 0.027(4) 0.027(5) -0.020(4)
C11 0.127(7) 0.164(9) 0.126(7) 0.011(6) 0.008(5) -0.022(6)
C12 0.043(2) 0.054(3) 0.048(3) -0.006(2) 0.0068(18) -0.0009(19)
C13 0.086(4) 0.053(3) 0.073(3) -0.015(3) 0.014(3) -0.010(3)
C14 0.118(6) 0.089(5) 0.147(7) -0.055(5) -0.014(5) 0.034(4)
C15 0.278(11) 0.077(5) 0.160(8) -0.035(5) 0.100(7) -0.090(7)
C16 0.089(5) 0.100(5) 0.145(6) -0.022(4) -0.026(4) -0.022(4)
C17 0.050(2) 0.051(3) 0.039(2) -0.002(2) 0.010(2) -0.0031(18)
C18 0.054(3) 0.055(3) 0.058(3) 0.001(2) 0.002(2) 0.011(2)
C19 0.063(3) 0.072(3) 0.056(3) -0.006(2) 0.000(2) -0.003(2)
C20 0.097(4) 0.055(3) 0.071(4) -0.004(3) -0.007(3) 0.013(3)
C21 0.069(4) 0.099(4) 0.086(4) 0.009(3) 0.016(3) 0.038(3)

loop_
_atom_type_symbol
_atom_type_description
_atom_type_scat_dispersion_real
_atom_type_scat_dispersion_imag
_atom_type_scat_source
C C 0.0033 0.0016 'International Tables Vol C Tables 4.2.6.8 and 6.1.1.4'
H H 0.0000 0.0000 'International Tables Vol C Tables 4.2.6.8 and 6.1.1.4'
O O 0.0106 0.0060 'International Tables Vol C Tables 4.2.6.8 and 6.1.1.4'
S S 0.1246 0.1234 'International Tables Vol C Tables 4.2.6.8 and 6.1.1.4'

loop_
_geom_angle_atom_site_label_1
_geom_angle_atom_site_label_2
_geom_angle_atom_site_label_3
_geom_angle
_geom_angle_site_symmetry_1
_geom_angle_site_symmetry_3
_geom_angle_publ_flag
C12 S1 C13 106.1(2) . . ?
C17 S2 C18 106.3(2) . . ?
C2 C1 C12 111.4(3) . . ?
C2 C1 C17 112.0(3) . . ?
C12 C1 C17 105.5(3) . . ?
C1 C2 C3 113.7(3) . . ?
C1 C2 C6 112.1(4) . . ?
C3 C2 C6 103.6(3) . . ?
C4 C3 C7 113.7(4) . . ?
C4 C3 C2 104.6(4) . . ?
C7 C3 C2 119.5(4) . . ?
O1 C4 C3 125.7(5) . . ?
O1 C4 C5 125.2(5) . . ?
C3 C4 C5 109.1(4) . . ?
C6 C5 C4 104.9(4) . . ?
C5 C6 C2 103.6(4) . . ?
C8 C7 C3 114.7(5) . . ?
C7 C8 C9 115.0(5) . . ?
C8 C9 C10 113.4(6) . . ?
C11 C10 C9 113.4(7) . . ?
O2 C12 C1 122.8(4) . . ?
O2 C12 S1 125.3(3) . . ?
C1 C12 S1 111.9(3) . . ?
C14 C13 C16 111.1(6) . . ?
C14 C13 C15 110.0(7) . . ?
C16 C13 C15 112.0(7) . . ?
C14 C13 S1 110.1(4) . . ?
C16 C13 S1 111.2(4) . . ?
C15 C13 S1 102.0(4) . . ?
O3 C17 C1 122.5(4) . . ?
O3 C17 S2 126.1(3) . . ?
C1 C17 S2 111.4(3) . . ?
C20 C18 C19 111.5(4) . . ?
C20 C18 C21 111.5(4) . . ?
C19 C18 C21 110.5(4) . . ?
C20 C18 S2 110.4(3) . . ?
C19 C18 S2 110.9(3) . . ?
C21 C18 S2 101.7(3) . . ?

loop_
_geom_bond_atom_site_label_1
_geom_bond_atom_site_label_2
_geom_bond_distance
_geom_bond_site_symmetry_2
_geom_bond_publ_flag
S1 C12 1.753(5) . ?
S1 C13 1.842(5) . ?
S2 C17 1.756(4) . ?
S2 C18 1.848(4) . ?
O1 C4 1.202(6) . ?
O2 C12 1.195(5) . ?
O3 C17 1.207(5) . ?
C1 C2 1.525(6) . ?
C1 C12 1.527(6) . ?
C1 C17 1.528(6) . ?
C2 C3 1.533(6) . ?
C2 C6 1.540(6) . ?
C3 C4 1.499(7) . ?
C3 C7 1.526(7) . ?
C4 C5 1.512(8) . ?
C5 C6 1.504(7) . ?
C7 C8 1.500(8) . ?
C8 C9 1.517(8) . ?
C9 C10 1.557(11) . ?
C10 C11 1.448(10) . ?
C13 C14 1.499(8) . ?
C13 C16 1.505(8) . ?
C13 C15 1.533(9) . ?
C18 C20 1.506(7) . ?
C18 C19 1.514(6) . ?
C18 C21 1.524(7) . ?
